data_7236395
loop_
_publ_author_name
'Mandai, Toshihiko'
'Akita, Yasuhiro'
'Yagi, Shunsuke'
'Egashira, Minato'
'Munakata, Hirokazu'
'Kanamura, Kiyoshi'

_publ_section_title
;
 A key concept of utilization of both non-Grignard magnesium chloride and
 imide salts for rechargeable Mg battery electrolytes
;
_journal_issue 7
_journal_name_full 'Journal of Materials Chemistry A'
_journal_page_first 3152
_journal_paper_doi 10.1039/C6TA10194A
_journal_volume 5
_journal_year 2017
_chemical_formula_moiety 'C34 H66 Cl3 F6 Mg3 N O13 S2'
_chemical_formula_sum 'C34 H66 Cl3 F6 Mg3 N O13 S2'
_chemical_formula_weight 1054.28
_chemical_properties_physical ', Moisture-sensitive,Hygroscopic'
_space_group_crystal_system monoclinic
_space_group_IT_number 15
_space_group_name_Hall '-C 2yc'
_space_group_name_H-M_alt 'C 1 2/c 1'
_atom_sites_solution_hydrogens geom
_atom_sites_solution_primary direct
_atom_sites_solution_secondary difmap
_audit_update_record
;
2016-10-20 deposited with the CCDC.
2017-01-03 downloaded from the CCDC.
;
_cell_angle_alpha 90.0000
_cell_angle_beta 103.381(2)
_cell_angle_gamma 90.0000
_cell_formula_units_Z 8
_cell_length_a 27.799(3)
_cell_length_b 19.3811(19)
_cell_length_c 19.240(2)
_cell_measurement_reflns_used 12350
_cell_measurement_temperature 173
_cell_measurement_theta_max 27.50
_cell_measurement_theta_min 3.00
_cell_volume 10084.6(18)
_computing_cell_refinement 'CrystalClear-SM Expert 2.1 b45'
_computing_data_collection 'CrystalClear-SM Expert 2.1 b45 (Rigaku, 2015)'
_computing_data_reduction 'CrystalClear-SM Expert 2.1 b45'
_computing_molecular_graphics 'CrystalStructure 4.2'
_computing_publication_material 'CrystalStructure 4.2 (Rigaku, 2015)'
_computing_structure_refinement 'SHELXL Version 2014/7 (Sheldrick, 2008)'
_computing_structure_solution 'SIR92 (Altomare, et al., 1994)'
_diffrn_ambient_temperature 173
_diffrn_detector_area_resol_mean 5.814
_diffrn_measured_fraction_theta_full 0.998
_diffrn_measured_fraction_theta_max 0.996
_diffrn_measurement_device_type 'Rigaku XtaLAB P200'
_diffrn_measurement_method \w
_diffrn_radiation_type 'Mo K\a'
_diffrn_radiation_wavelength 0.71075
_diffrn_reflns_av_R_equivalents 0.0343
_diffrn_reflns_Laue_measured_fraction_full 0.998
_diffrn_reflns_Laue_measured_fraction_max 0.996
_diffrn_reflns_limit_h_max 35
_diffrn_reflns_limit_h_min -36
_diffrn_reflns_limit_k_max 25
_diffrn_reflns_limit_k_min -21
_diffrn_reflns_limit_l_max 25
_diffrn_reflns_limit_l_min -18
_diffrn_reflns_number 47863
_diffrn_reflns_point_group_measured_fraction_full 0.998
_diffrn_reflns_point_group_measured_fraction_max 0.996
_diffrn_reflns_theta_full 25.000
_diffrn_reflns_theta_max 27.540
_diffrn_reflns_theta_min 3.013
_diffrn_standards_number 0
_exptl_absorpt_coefficient_mu 0.378
_exptl_absorpt_correction_T_max 0.956
_exptl_absorpt_correction_T_min 0.939
_exptl_absorpt_correction_type numerical
_exptl_absorpt_process_details 'NUMABS (Rigaku, 1999)'
_exptl_crystal_colour colorless
_exptl_crystal_density_diffrn 1.389
_exptl_crystal_density_method 'not measured'
_exptl_crystal_description prism
_exptl_crystal_F_000 4432.00
_exptl_crystal_recrystallization_method 'Re-crystallisation from solvent: tetrahydrofuran'
_exptl_crystal_size_max 0.290
_exptl_crystal_size_mid 0.160
_exptl_crystal_size_min 0.120
_refine_diff_density_max 1.78
_refine_diff_density_min -1.03
_refine_ls_extinction_method none
_refine_ls_goodness_of_fit_ref 1.088
_refine_ls_hydrogen_treatment constr
_refine_ls_number_parameters 559
_refine_ls_number_reflns 11570
_refine_ls_number_restraints 0
_refine_ls_R_factor_all 0.1012
_refine_ls_R_factor_gt 0.0793
_refine_ls_shift/su_max 0.002
_refine_ls_structure_factor_coef Fsqd
_refine_ls_weighting_details 'w = 1/[\s^2^(Fo^2^)+(0.1872P)^2^+7.3364P] where P=(Fo^2^+2Fc^2^)/3'
_refine_ls_weighting_scheme calc
_refine_ls_wR_factor_gt 0.2550
_refine_ls_wR_factor_ref 0.2786
_reflns_Friedel_coverage 0.000
_reflns_number_gt 8252
_reflns_number_total 11570
_reflns_threshold_expression F^2^>2.0\s(F^2^)
_cod_data_source_file c6ta10194a2.cif
_cod_data_source_block TM068b
_cod_database_code 7236395

loop_
_space_group_symop_operation_xyz
'x, y, z'
'-x, y, -z+1/2'
'x+1/2, y+1/2, z'
'-x+1/2, y+1/2, -z+1/2'
'-x, -y, -z'
'x, -y, z-1/2'
'-x+1/2, -y+1/2, -z'
'x+1/2, -y+1/2, z-1/2'

loop_
_atom_site_label
_atom_site_type_symbol
_atom_site_fract_x
_atom_site_fract_y
_atom_site_fract_z
_atom_site_U_iso_or_equiv
_atom_site_adp_type
_atom_site_occupancy
_atom_site_site_symmetry_order
_atom_site_calc_flag
_atom_site_refinement_flags_posn
_atom_site_refinement_flags_adp
_atom_site_refinement_flags_occupancy
Cl1 Cl 0.78201(3) 0.58007(4) 0.27022(5) 0.0423(2) Uani 1 1 d . . .
Cl2 Cl 0.77411(3) 0.32264(4) 0.27719(5) 0.0417(2) Uani 1 1 d . . .
Cl3 Cl 1.12601(3) -0.04109(4) 0.15607(5) 0.0446(2) Uani 1 1 d . . .
S1 S 0.97953(8) 0.32495(12) 0.06150(11) 0.1090(6) Uani 1 1 d . . .
S2 S 1.00568(5) 0.30037(7) -0.06825(8) 0.0774(4) Uani 1 1 d . . .
Mg1 Mg 0.78746(4) 0.45078(5) 0.27954(5) 0.0318(3) Uani 1 1 d . . .
Mg2 Mg 1.19947(4) 0.03005(5) 0.21110(5) 0.0316(3) Uani 1 1 d . . .
Mg3 Mg 0.80558(4) 0.87927(5) 0.28677(5) 0.0316(3) Uani 1 1 d . . .
F1 F 1.0092(3) 0.2592(3) 0.1799(3) 0.170(2) Uani 1 1 d . . .
F2 F 1.0482(3) 0.2347(4) 0.1015(4) 0.208(3) Uani 1 1 d . . .
F3 F 0.9755(3) 0.1955(3) 0.0886(4) 0.170(2) Uani 1 1 d . . .
F4 F 0.9953(2) 0.4349(2) -0.0769(3) 0.1370(17) Uani 1 1 d . . .
F5 F 1.0144(3) 0.3862(3) -0.1662(4) 0.180(3) Uani 1 1 d . . .
F6 F 0.94035(17) 0.3808(2) -0.1503(3) 0.1362(17) Uani 1 1 d . . .
O1 O 0.71477(8) 0.45571(10) 0.29132(11) 0.0311(4) Uani 1 1 d . . .
O2 O 0.74036(8) 0.45057(10) 0.17863(11) 0.0311(4) Uani 1 1 d . . .
O3 O 0.82750(10) 0.45022(12) 0.38622(13) 0.0472(6) Uani 1 1 d . . .
O4 O 0.85520(9) 0.44918(12) 0.25141(15) 0.0453(6) Uani 1 1 d . . .
O5 O 1.15761(9) 0.09900(12) 0.25449(14) 0.0456(6) Uani 1 1 d . . .
O6 O 1.19215(9) 0.09622(13) 0.12256(14) 0.0474(6) Uani 1 1 d . . .
O7 O 0.82207(10) 0.81098(12) 0.37271(13) 0.0439(6) Uani 1 1 d . . .
O8 O 0.84863(9) 0.81783(12) 0.23559(14) 0.0468(6) Uani 1 1 d . . .
O9 O 0.5132(4) 0.5219(7) 0.3821(13) 0.213(10) Uani 0.5 1 d . . P
O10 O 1.0157(3) 0.3759(3) 0.0800(3) 0.148(2) Uani 1 1 d . . .
O11 O 0.9331(2) 0.3336(4) 0.0807(4) 0.166(3) Uani 1 1 d . . .
O12 O 0.9925(2) 0.2483(2) -0.1202(3) 0.1045(14) Uani 1 1 d . . .
O13 O 1.05646(15) 0.3083(3) -0.0342(3) 0.1107(15) Uani 1 1 d . . .
N1 N 0.96796(16) 0.2994(3) -0.0192(3) 0.0916(15) Uani 1 1 d . . .
C1 C 0.69849(15) 0.45130(18) 0.35551(19) 0.0441(8) Uani 1 1 d . . .
H1A H 0.7117 0.4083 0.3807 0.053 Uiso 1 1 calc R U .
H1B H 0.6620 0.4481 0.3436 0.053 Uiso 1 1 calc R U .
C2 C 0.71397(17) 0.5117(2) 0.4054(2) 0.0559(10) Uani 1 1 d . . .
H2A H 0.7014 0.5051 0.4486 0.067 Uiso 1 1 calc R U .
H2B H 0.7501 0.5146 0.4186 0.067 Uiso 1 1 calc R U .
H2C H 0.7004 0.5544 0.3815 0.067 Uiso 1 1 calc R U .
C3 C 0.75132(15) 0.45320(18) 0.11024(18) 0.0427(8) Uani 1 1 d . . .
H3A H 0.7708 0.4954 0.1072 0.051 Uiso 1 1 calc R U .
H3B H 0.7200 0.4567 0.0735 0.051 Uiso 1 1 calc R U .
C4 C 0.77987(16) 0.3912(2) 0.0938(2) 0.0542(10) Uani 1 1 d . . .
H4A H 0.7862 0.3963 0.0460 0.065 Uiso 1 1 calc R U .
H4B H 0.8114 0.3880 0.1292 0.065 Uiso 1 1 calc R U .
H4C H 0.7605 0.3493 0.0955 0.065 Uiso 1 1 calc R U .
C5 C 0.83125(19) 0.3962(3) 0.4396(2) 0.0629(11) Uani 1 1 d . . .
H5A H 0.8528 0.3582 0.4305 0.076 Uiso 1 1 calc R U .
H5B H 0.7982 0.3773 0.4400 0.076 Uiso 1 1 calc R U .
C6 C 0.8536(2) 0.4317(3) 0.5091(2) 0.0790(15) Uani 1 1 d . . .
H6A H 0.8275 0.4503 0.5312 0.095 Uiso 1 1 calc R U .
H6B H 0.8744 0.3993 0.5431 0.095 Uiso 1 1 calc R U .
C7 C 0.8844(3) 0.4890(4) 0.4895(3) 0.106(2) Uani 1 1 d . . .
H7A H 0.8833 0.5302 0.5195 0.127 Uiso 1 1 calc R U .
H7B H 0.9192 0.4742 0.4958 0.127 Uiso 1 1 calc R U .
C8 C 0.8628(2) 0.5036(3) 0.4162(3) 0.0774(15) Uani 1 1 d . . .
H8A H 0.8890 0.5059 0.3892 0.093 Uiso 1 1 calc R U .
H8B H 0.8459 0.5489 0.4122 0.093 Uiso 1 1 calc R U .
C9 C 0.87739(16) 0.5005(2) 0.2130(3) 0.0605(11) Uani 1 1 d . . .
H9A H 0.8831 0.5442 0.2403 0.073 Uiso 1 1 calc R U .
H9B H 0.8555 0.5098 0.1656 0.073 Uiso 1 1 calc R U .
C10 C 0.9249(2) 0.4707(3) 0.2053(4) 0.096(2) Uani 1 1 d . . .
H10A H 0.9239 0.4622 0.1542 0.115 Uiso 1 1 calc R U .
H10B H 0.9524 0.5031 0.2244 0.115 Uiso 1 1 calc R U .
C11 C 0.9321(3) 0.4094(6) 0.2429(6) 0.154(4) Uani 1 1 d . . .
H11A H 0.9625 0.4127 0.2816 0.185 Uiso 1 1 calc R U .
H11B H 0.9368 0.3715 0.2105 0.185 Uiso 1 1 calc R U .
C12 C 0.89031(16) 0.3934(3) 0.2735(3) 0.0755(14) Uani 1 1 d . . .
H12A H 0.8754 0.3486 0.2554 0.091 Uiso 1 1 calc R U .
H12B H 0.9008 0.3911 0.3262 0.091 Uiso 1 1 calc R U .
C13 C 1.1724(2) 0.1691(2) 0.2749(4) 0.0772(15) Uani 1 1 d . . .
H13A H 1.2004 0.1691 0.3175 0.093 Uiso 1 1 calc R U .
H13B H 1.1831 0.1928 0.2354 0.093 Uiso 1 1 calc R U .
C14 C 1.1306(3) 0.2037(3) 0.2906(5) 0.122(3) Uani 1 1 d . . .
H14A H 1.1412 0.2346 0.3323 0.146 Uiso 1 1 calc R U .
H14B H 1.1135 0.2317 0.2491 0.146 Uiso 1 1 calc R U .
C15 C 1.0990(3) 0.1513(4) 0.3055(6) 0.133(3) Uani 1 1 d . . .
H15A H 1.0639 0.1653 0.2886 0.160 Uiso 1 1 calc R U .
H15B H 1.1056 0.1427 0.3576 0.160 Uiso 1 1 calc R U .
C16 C 1.10908(17) 0.0885(3) 0.2675(3) 0.0683(12) Uani 1 1 d . . .
H16A H 1.1086 0.0470 0.2973 0.082 Uiso 1 1 calc R U .
H16B H 1.0841 0.0829 0.2220 0.082 Uiso 1 1 calc R U .
C17 C 1.1450(2) 0.1145(3) 0.0777(3) 0.0827(17) Uani 1 1 d . . .
H17A H 1.1211 0.1253 0.1071 0.099 Uiso 1 1 calc R U .
H17B H 1.1317 0.0758 0.0453 0.099 Uiso 1 1 calc R U .
C18 C 1.1528(3) 0.1745(5) 0.0367(6) 0.155(5) Uani 1 1 d . . .
H18A H 1.1388 0.1662 -0.0147 0.186 Uiso 1 1 calc R U .
H18B H 1.1359 0.2150 0.0515 0.186 Uiso 1 1 calc R U .
C19 C 1.2045(2) 0.1878(3) 0.0486(3) 0.0905(18) Uani 1 1 d . . .
H19A H 1.2119 0.2360 0.0644 0.109 Uiso 1 1 calc R U .
H19B H 1.2160 0.1802 0.0042 0.109 Uiso 1 1 calc R U .
C20 C 1.2285(2) 0.1405(3) 0.1033(4) 0.0854(17) Uani 1 1 d . . .
H20A H 1.2463 0.1665 0.1458 0.103 Uiso 1 1 calc R U .
H20B H 1.2529 0.1124 0.0857 0.103 Uiso 1 1 calc R U .
C21 C 0.85113(19) 0.8221(2) 0.4446(2) 0.0617(11) Uani 1 1 d . . .
H21A H 0.8438 0.8678 0.4627 0.074 Uiso 1 1 calc R U .
H21B H 0.8869 0.8194 0.4461 0.074 Uiso 1 1 calc R U .
C22 C 0.8358(2) 0.7649(3) 0.4877(3) 0.0811(16) Uani 1 1 d . . .
H22A H 0.8629 0.7525 0.5290 0.097 Uiso 1 1 calc R U .
H22B H 0.8062 0.7780 0.5052 0.097 Uiso 1 1 calc R U .
C23 C 0.8245(3) 0.7069(3) 0.4351(3) 0.110(3) Uani 1 1 d . . .
H23A H 0.8539 0.6770 0.4390 0.133 Uiso 1 1 calc R U .
H23B H 0.7969 0.6786 0.4440 0.133 Uiso 1 1 calc R U .
C24 C 0.8110(2) 0.7381(2) 0.3650(3) 0.0740(15) Uani 1 1 d . . .
H24A H 0.8299 0.7167 0.3329 0.089 Uiso 1 1 calc R U .
H24B H 0.7753 0.7312 0.3440 0.089 Uiso 1 1 calc R U .
C25 C 0.8329(2) 0.7701(3) 0.1771(3) 0.0864(18) Uani 1 1 d . . .
H25A H 0.8259 0.7951 0.1309 0.104 Uiso 1 1 calc R U .
H25B H 0.8025 0.7457 0.1816 0.104 Uiso 1 1 calc R U .
C26 C 0.8730(3) 0.7213(4) 0.1804(5) 0.122(3) Uani 1 1 d . . .
H26A H 0.8670 0.6788 0.2058 0.147 Uiso 1 1 calc R U .
H26B H 0.8759 0.7087 0.1317 0.147 Uiso 1 1 calc R U .
C27 C 0.9174(3) 0.7554(4) 0.2188(4) 0.112(3) Uani 1 1 d . . .
H27A H 0.9348 0.7772 0.1850 0.135 Uiso 1 1 calc R U .
H27B H 0.9400 0.7219 0.2487 0.135 Uiso 1 1 calc R U .
C28 C 0.90107(18) 0.8088(3) 0.2645(4) 0.0901(19) Uani 1 1 d . . .
H28A H 0.9075 0.7931 0.3147 0.108 Uiso 1 1 calc R U .
H28B H 0.9189 0.8527 0.2626 0.108 Uiso 1 1 calc R U .
C29 C 0.5095(5) 0.4442(13) 0.363(2) 0.48(3) Uani 1 1 d . . .
H29A H 0.4815 0.4226 0.3787 0.577 Uiso 1 1 calc R U .
H29B H 0.5046 0.4376 0.3108 0.577 Uiso 1 1 calc R U .
C30 C 0.5501(8) 0.4183(10) 0.3958(16) 0.334(16) Uani 1 1 d . . .
H30A H 0.5600 0.3829 0.3648 0.401 Uiso 1 1 calc R U .
H30B H 0.5448 0.3944 0.4389 0.401 Uiso 1 1 calc R U .
C31 C 0.5874(4) 0.4624(8) 0.4159(6) 0.154(4) Uani 1 1 d . . .
H31A H 0.6025 0.4754 0.3760 0.185 Uiso 1 1 calc R U .
H31B H 0.6132 0.4448 0.4565 0.185 Uiso 1 1 calc R U .
C32 C 0.5602(5) 0.5157(6) 0.4358(6) 0.157(4) Uani 1 1 d . . .
H32A H 0.5789 0.5595 0.4388 0.188 Uiso 1 1 calc R U .
H32B H 0.5537 0.5060 0.4833 0.188 Uiso 1 1 calc R U .
C33 C 1.0050(3) 0.2517(5) 0.1099(5) 0.116(3) Uani 1 1 d . . .
C34 C 0.9899(3) 0.3796(3) -0.1175(4) 0.102(2) Uani 1 1 d . . .

loop_
_atom_site_aniso_label
_atom_site_aniso_U_11
_atom_site_aniso_U_22
_atom_site_aniso_U_33
_atom_site_aniso_U_23
_atom_site_aniso_U_13
_atom_site_aniso_U_12
Cl1 0.0382(4) 0.0295(4) 0.0560(5) -0.0046(3) 0.0047(3) -0.0044(3)
Cl2 0.0419(4) 0.0285(4) 0.0523(5) 0.0015(3) 0.0063(3) 0.0045(3)
Cl3 0.0339(4) 0.0332(4) 0.0613(5) 0.0026(3) -0.0002(4) -0.0020(3)
S1 0.1015(13) 0.1209(15) 0.0991(12) -0.0282(11) 0.0121(10) -0.0072(11)
S2 0.0633(7) 0.0692(8) 0.0964(10) -0.0006(7) 0.0115(7) 0.0000(6)
Mg1 0.0308(5) 0.0294(5) 0.0344(5) -0.0005(4) 0.0060(4) 0.0006(4)
Mg2 0.0332(5) 0.0240(5) 0.0378(5) 0.0017(4) 0.0086(4) -0.0005(4)
Mg3 0.0342(5) 0.0243(5) 0.0363(5) -0.0004(4) 0.0080(4) 0.0026(4)
F1 0.222(7) 0.166(5) 0.124(4) 0.023(4) 0.042(4) -0.002(5)
F2 0.219(7) 0.243(8) 0.184(6) 0.124(6) 0.090(5) 0.106(6)
F3 0.233(7) 0.116(4) 0.179(5) 0.021(4) 0.085(5) -0.033(4)
F4 0.140(4) 0.082(3) 0.173(4) 0.000(3) 0.004(3) 0.010(3)
F5 0.208(7) 0.119(4) 0.240(7) 0.071(4) 0.106(6) 0.029(4)
F6 0.103(3) 0.139(4) 0.137(3) 0.011(3) -0.033(3) 0.039(3)
O1 0.0355(11) 0.0280(10) 0.0309(10) 0.0002(8) 0.0101(8) 0.0011(8)
O2 0.0352(11) 0.0297(10) 0.0301(10) 0.0004(8) 0.0110(8) -0.0032(8)
O3 0.0504(15) 0.0448(14) 0.0399(13) 0.0017(10) -0.0030(11) 0.0003(11)
O4 0.0318(12) 0.0450(13) 0.0600(15) 0.0017(11) 0.0125(11) 0.0016(9)
O5 0.0444(13) 0.0308(11) 0.0648(16) -0.0031(11) 0.0192(12) 0.0014(10)
O6 0.0491(14) 0.0379(12) 0.0548(14) 0.0156(11) 0.0111(11) -0.0015(11)
O7 0.0560(15) 0.0297(11) 0.0417(12) 0.0038(9) 0.0024(11) 0.0010(10)
O8 0.0477(14) 0.0380(12) 0.0557(15) -0.0072(11) 0.0138(11) 0.0093(10)
O9 0.072(7) 0.107(8) 0.42(3) -0.038(13) -0.037(11) 0.012(6)
O10 0.165(6) 0.115(4) 0.135(5) -0.034(3) -0.028(4) -0.034(4)
O11 0.117(5) 0.230(8) 0.160(5) -0.078(5) 0.048(4) 0.016(5)
O12 0.116(4) 0.081(3) 0.118(3) -0.022(2) 0.029(3) -0.003(2)
O13 0.054(2) 0.127(4) 0.144(4) 0.018(3) 0.009(2) -0.004(2)
N1 0.051(2) 0.114(4) 0.106(3) -0.038(3) 0.010(2) -0.021(2)
C1 0.056(2) 0.0435(19) 0.0383(17) 0.0033(14) 0.0214(15) 0.0038(15)
C2 0.066(3) 0.064(2) 0.0391(18) -0.0073(17) 0.0134(17) 0.012(2)
C3 0.052(2) 0.0466(19) 0.0327(16) -0.0017(14) 0.0170(14) -0.0019(15)
C4 0.058(2) 0.060(2) 0.052(2) -0.0173(18) 0.0270(18) -0.0024(18)
C5 0.071(3) 0.065(3) 0.049(2) 0.015(2) 0.006(2) 0.010(2)
C6 0.094(4) 0.097(4) 0.041(2) 0.003(2) 0.006(2) 0.019(3)
C7 0.125(6) 0.103(5) 0.064(3) 0.002(3) -0.027(3) -0.026(4)
C8 0.084(3) 0.076(3) 0.056(3) -0.010(2) -0.017(2) -0.025(3)
C9 0.047(2) 0.067(3) 0.070(3) 0.003(2) 0.021(2) -0.0137(19)
C10 0.072(4) 0.093(4) 0.143(6) 0.006(4) 0.066(4) -0.004(3)
C11 0.087(5) 0.202(9) 0.204(9) 0.097(8) 0.097(6) 0.078(6)
C12 0.039(2) 0.067(3) 0.124(4) 0.012(3) 0.026(2) 0.017(2)
C13 0.080(3) 0.036(2) 0.122(4) -0.020(2) 0.037(3) -0.005(2)
C14 0.180(8) 0.053(3) 0.164(7) -0.020(4) 0.104(6) 0.000(4)
C15 0.140(7) 0.083(4) 0.217(9) -0.001(5) 0.126(7) 0.029(4)
C16 0.052(2) 0.061(3) 0.100(4) -0.010(2) 0.035(2) 0.006(2)
C17 0.065(3) 0.089(4) 0.085(3) 0.049(3) -0.002(3) 0.001(3)
C18 0.087(5) 0.154(7) 0.219(10) 0.141(8) 0.024(5) 0.014(5)
C19 0.108(5) 0.082(4) 0.078(3) 0.034(3) 0.014(3) -0.020(3)
C20 0.068(3) 0.074(3) 0.116(4) 0.049(3) 0.026(3) -0.012(3)
C21 0.075(3) 0.052(2) 0.046(2) 0.0049(18) -0.0105(19) 0.007(2)
C22 0.097(4) 0.092(4) 0.049(2) 0.023(3) 0.005(2) -0.003(3)
C23 0.182(8) 0.060(3) 0.072(3) 0.028(3) -0.005(4) -0.027(4)
C24 0.124(5) 0.0303(19) 0.064(3) 0.0090(18) 0.016(3) -0.010(2)
C25 0.084(4) 0.081(3) 0.092(4) -0.053(3) 0.016(3) 0.013(3)
C26 0.098(5) 0.086(4) 0.193(8) -0.068(5) 0.056(5) 0.007(4)
C27 0.085(4) 0.124(6) 0.130(6) -0.051(5) 0.029(4) 0.041(4)
C28 0.046(2) 0.106(4) 0.115(5) -0.038(4) 0.012(3) 0.026(3)
C29 0.065(7) 0.32(3) 1.02(8) -0.33(4) 0.06(2) -0.030(11)
C30 0.176(18) 0.214(18) 0.55(4) -0.13(2) -0.04(2) 0.040(15)
C31 0.087(6) 0.236(14) 0.149(9) 0.013(8) 0.044(6) 0.025(7)
C32 0.153(10) 0.158(9) 0.147(9) 0.015(7) 0.008(8) -0.030(8)
C33 0.114(6) 0.123(6) 0.130(7) -0.006(5) 0.065(5) -0.004(5)
C34 0.122(6) 0.067(4) 0.109(5) 0.005(4) 0.009(4) 0.015(4)

loop_
_atom_type_symbol
_atom_type_description
_atom_type_scat_dispersion_real
_atom_type_scat_dispersion_imag
_atom_type_scat_source
C C 0.0033 0.0016
;
International Tables for Crystallography
(Vol. C, Tables 4.2.6.8 and 6.1.1.4)
;
H H 0.0000 0.0000
;
International Tables for Crystallography
(Vol. C, Table 6.1.1.4)
;
Cl Cl 0.1484 0.1585
;
International Tables for Crystallography
(Vol. C, Tables 4.2.6.8 and 6.1.1.4)
;
F F 0.0171 0.0103
;
International Tables for Crystallography
(Vol. C, Tables 4.2.6.8 and 6.1.1.4)
;
Mg Mg 0.0486 0.0363
;
International Tables for Crystallography
(Vol. C, Tables 4.2.6.8 and 6.1.1.4)
;
N N 0.0061 0.0033
;
International Tables for Crystallography
(Vol. C, Tables 4.2.6.8 and 6.1.1.4)
;
O O 0.0106 0.0060
;
International Tables for Crystallography
(Vol. C, Tables 4.2.6.8 and 6.1.1.4)
;
S S 0.1246 0.1234
;
International Tables for Crystallography
(Vol. C, Tables 4.2.6.8 and 6.1.1.4)
;

loop_
_geom_angle_atom_site_label_1
_geom_angle_atom_site_label_2
_geom_angle_atom_site_label_3
_geom_angle
_geom_angle_site_symmetry_1
_geom_angle_site_symmetry_3
Mg2 Cl1 Mg1 71.39(4) 3_455 .
Mg1 Cl2 Mg3 71.80(4) . 4_645
Mg2 Cl3 Mg3 71.87(4) . 2_745
O10 S1 O11 119.4(4) . .
O10 S1 N1 116.1(4) . .
O11 S1 N1 107.3(3) . .
O10 S1 C33 105.0(4) . .
O11 S1 C33 103.6(5) . .
N1 S1 C33 103.4(4) . .
O12 S2 O13 118.2(3) . .
O12 S2 N1 108.6(3) . .
O13 S2 N1 117.1(3) . .
O12 S2 C34 104.3(3) . .
O13 S2 C34 104.2(3) . .
N1 S2 C34 102.2(4) . .
O2 Mg1 O4 99.79(10) . .
O2 Mg1 O1 71.62(9) . .
O4 Mg1 O1 171.21(11) . .
O2 Mg1 O3 173.23(11) . .
O4 Mg1 O3 86.96(12) . .
O1 Mg1 O3 101.65(11) . .
O2 Mg1 Cl2 85.56(7) . .
O4 Mg1 Cl2 96.88(8) . .
O1 Mg1 Cl2 84.52(7) . .
O3 Mg1 Cl2 93.17(8) . .
O2 Mg1 Cl1 85.45(7) . .
O4 Mg1 Cl1 92.26(8) . .
O1 Mg1 Cl1 85.31(6) . .
O3 Mg1 Cl1 94.85(8) . .
Cl2 Mg1 Cl1 168.14(5) . .
O2 Mg1 Mg2 45.61(6) . 3_455
O4 Mg1 Mg2 127.14(8) . 3_455
O1 Mg1 Mg2 45.27(6) . 3_455
O3 Mg1 Mg2 129.91(9) . 3_455
Cl2 Mg1 Mg2 113.97(5) . 3_455
Cl1 Mg1 Mg2 54.21(3) . 3_455
O2 Mg1 Mg3 45.14(6) . 4_645
O4 Mg1 Mg3 129.58(9) . 4_645
O1 Mg1 Mg3 45.16(6) . 4_645
O3 Mg1 Mg3 129.38(9) . 4_645
Cl2 Mg1 Mg3 54.31(3) . 4_645
Cl1 Mg1 Mg3 113.88(4) . 4_645
Mg2 Mg1 Mg3 59.67(3) 3_455 4_645
O5 Mg2 O1 100.67(10) . 3_545
O5 Mg2 O2 171.80(10) . 3_545
O1 Mg2 O2 71.35(8) 3_545 3_545
O5 Mg2 O6 88.57(11) . .
O1 Mg2 O6 170.67(11) 3_545 .
O2 Mg2 O6 99.45(10) 3_545 .
O5 Mg2 Cl3 92.68(8) . .
O1 Mg2 Cl3 86.49(7) 3_545 .
O2 Mg2 Cl3 85.07(7) 3_545 .
O6 Mg2 Cl3 94.42(8) . .
O5 Mg2 Cl1 96.22(8) . 3_545
O1 Mg2 Cl1 85.57(7) 3_545 3_545
O2 Mg2 Cl1 85.22(7) 3_545 3_545
O6 Mg2 Cl1 92.21(8) . 3_545
Cl3 Mg2 Cl1 169.03(5) . 3_545
O5 Mg2 Mg3 127.28(8) . 2_745
O1 Mg2 Mg3 45.64(6) 3_545 2_745
O2 Mg2 Mg3 45.62(6) 3_545 2_745
O6 Mg2 Mg3 128.60(9) . 2_745
Cl3 Mg2 Mg3 54.22(3) . 2_745
Cl1 Mg2 Mg3 114.92(4) 3_545 2_745
O5 Mg2 Mg1 130.23(9) . 3_545
O1 Mg2 Mg1 45.41(7) 3_545 3_545
O2 Mg2 Mg1 45.09(6) 3_545 3_545
O6 Mg2 Mg1 126.70(8) . 3_545
Cl3 Mg2 Mg1 114.72(4) . 3_545
Cl1 Mg2 Mg1 54.40(3) 3_545 3_545
Mg3 Mg2 Mg1 60.52(3) 2_745 3_545
O7 Mg3 O8 88.12(11) . .
O7 Mg3 O2 101.84(10) . 4_655
O8 Mg3 O2 170.00(11) . 4_655
O7 Mg3 O1 172.90(10) . 4_655
O8 Mg3 O1 98.88(10) . 4_655
O2 Mg3 O1 71.18(8) 4_655 4_655
O7 Mg3 Cl3 92.17(8) . 2_765
O8 Mg3 Cl3 95.68(9) . 2_765
O2 Mg3 Cl3 84.86(7) 4_655 2_765
O1 Mg3 Cl3 86.02(7) 4_655 2_765
O7 Mg3 Cl2 96.76(8) . 4_655
O8 Mg3 Cl2 93.22(8) . 4_655
O2 Mg3 Cl2 84.88(7) 4_655 4_655
O1 Mg3 Cl2 84.08(7) 4_655 4_655
Cl3 Mg3 Cl2 167.59(5) 2_765 4_655
O7 Mg3 Mg2 128.71(8) . 2_765
O8 Mg3 Mg2 127.62(9) . 2_765
O2 Mg3 Mg2 45.67(6) 4_655 2_765
O1 Mg3 Mg2 45.35(6) 4_655 2_765
Cl3 Mg3 Mg2 53.91(3) 2_765 2_765
Cl2 Mg3 Mg2 113.69(4) 4_655 2_765
O7 Mg3 Mg1 130.61(9) . 4_655
O8 Mg3 Mg1 127.16(9) . 4_655
O2 Mg3 Mg1 44.68(6) 4_655 4_655
O1 Mg3 Mg1 45.00(6) 4_655 4_655
Cl3 Mg3 Mg1 113.70(4) 2_765 4_655
Cl2 Mg3 Mg1 53.89(3) 4_655 4_655
Mg2 Mg3 Mg1 59.80(3) 2_765 4_655
C1 O1 Mg2 129.64(19) . 3_455
C1 O1 Mg1 127.3(2) . .
Mg2 O1 Mg1 89.32(9) 3_455 .
C1 O1 Mg3 119.78(19) . 4_645
Mg2 O1 Mg3 89.01(9) 3_455 4_645
Mg1 O1 Mg3 89.85(9) . 4_645
C3 O2 Mg1 130.0(2) . .
C3 O2 Mg3 126.64(19) . 4_645
Mg1 O2 Mg3 90.17(9) . 4_645
C3 O2 Mg2 119.88(19) . 3_455
Mg1 O2 Mg2 89.31(9) . 3_455
Mg3 O2 Mg2 88.70(9) 4_645 3_455
C8 O3 C5 107.5(3) . .
C8 O3 Mg1 122.9(3) . .
C5 O3 Mg1 129.1(2) . .
C12 O4 C9 108.7(3) . .
C12 O4 Mg1 121.6(3) . .
C9 O4 Mg1 129.6(2) . .
C16 O5 C13 107.7(3) . .
C16 O5 Mg2 127.9(2) . .
C13 O5 Mg2 124.3(3) . .
C17 O6 C20 107.2(3) . .
C17 O6 Mg2 122.7(2) . .
C20 O6 Mg2 129.0(3) . .
C24 O7 C21 107.6(3) . .
C24 O7 Mg3 122.4(2) . .
C21 O7 Mg3 129.4(2) . .
C25 O8 C28 108.6(3) . .
C25 O8 Mg3 129.0(3) . .
C28 O8 Mg3 121.7(3) . .
C32 O9 C29 95.0(13) . .
S2 N1 S1 125.0(3) . .
O1 C1 C2 114.0(3) . .
O1 C1 H1A 108.7 . .
C2 C1 H1A 108.7 . .
O1 C1 H1B 108.7 . .
C2 C1 H1B 108.7 . .
H1A C1 H1B 107.6 . .
C1 C2 H2A 109.5 . .
C1 C2 H2B 109.5 . .
H2A C2 H2B 109.5 . .
C1 C2 H2C 109.5 . .
H2A C2 H2C 109.5 . .
H2B C2 H2C 109.5 . .
O2 C3 C4 113.7(3) . .
O2 C3 H3A 108.8 . .
C4 C3 H3A 108.8 . .
O2 C3 H3B 108.8 . .
C4 C3 H3B 108.8 . .
H3A C3 H3B 107.7 . .
C3 C4 H4A 109.5 . .
C3 C4 H4B 109.5 . .
H4A C4 H4B 109.5 . .
C3 C4 H4C 109.5 . .
H4A C4 H4C 109.5 . .
H4B C4 H4C 109.5 . .
O3 C5 C6 104.3(4) . .
O3 C5 H5A 110.9 . .
C6 C5 H5A 110.9 . .
O3 C5 H5B 110.9 . .
C6 C5 H5B 110.9 . .
H5A C5 H5B 108.9 . .
C7 C6 C5 104.9(4) . .
C7 C6 H6A 110.8 . .
C5 C6 H6A 110.8 . .
C7 C6 H6B 110.8 . .
C5 C6 H6B 110.8 . .
H6A C6 H6B 108.8 . .
C8 C7 C6 105.1(5) . .
C8 C7 H7A 110.7 . .
C6 C7 H7A 110.7 . .
C8 C7 H7B 110.7 . .
C6 C7 H7B 110.7 . .
H7A C7 H7B 108.8 . .
C7 C8 O3 110.1(5) . .
C7 C8 H8A 109.6 . .
O3 C8 H8A 109.6 . .
C7 C8 H8B 109.6 . .
O3 C8 H8B 109.6 . .
H8A C8 H8B 108.2 . .
O4 C9 C10 106.1(4) . .
O4 C9 H9A 110.5 . .
C10 C9 H9A 110.5 . .
O4 C9 H9B 110.5 . .
C10 C9 H9B 110.5 . .
H9A C9 H9B 108.7 . .
C11 C10 C9 107.8(5) . .
C11 C10 H10A 110.1 . .
C9 C10 H10A 110.1 . .
C11 C10 H10B 110.1 . .
C9 C10 H10B 110.1 . .
H10A C10 H10B 108.5 . .
C10 C11 C12 111.3(5) . .
C10 C11 H11A 109.4 . .
C12 C11 H11A 109.4 . .
C10 C11 H11B 109.4 . .
C12 C11 H11B 109.4 . .
H11A C11 H11B 108.0 . .
O4 C12 C11 105.7(5) . .
O4 C12 H12A 110.6 . .
C11 C12 H12A 110.6 . .
O4 C12 H12B 110.6 . .
C11 C12 H12B 110.6 . .
H12A C12 H12B 108.7 . .
C14 C13 O5 107.7(5) . .
C14 C13 H13A 110.2 . .
O5 C13 H13A 110.2 . .
C14 C13 H13B 110.2 . .
O5 C13 H13B 110.2 . .
H13A C13 H13B 108.5 . .
C15 C14 C13 106.2(5) . .
C15 C14 H14A 110.5 . .
C13 C14 H14A 110.5 . .
C15 C14 H14B 110.5 . .
C13 C14 H14B 110.5 . .
H14A C14 H14B 108.7 . .
C14 C15 C16 107.0(5) . .
C14 C15 H15A 110.3 . .
C16 C15 H15A 110.3 . .
C14 C15 H15B 110.3 . .
C16 C15 H15B 110.3 . .
H15A C15 H15B 108.6 . .
O5 C16 C15 105.2(5) . .
O5 C16 H16A 110.7 . .
C15 C16 H16A 110.7 . .
O5 C16 H16B 110.7 . .
C15 C16 H16B 110.7 . .
H16A C16 H16B 108.8 . .
O6 C17 C18 107.1(5) . .
O6 C17 H17A 110.3 . .
C18 C17 H17A 110.3 . .
O6 C17 H17B 110.3 . .
C18 C17 H17B 110.3 . .
H17A C17 H17B 108.6 . .
C19 C18 C17 109.3(5) . .
C19 C18 H18A 109.8 . .
C17 C18 H18A 109.8 . .
C19 C18 H18B 109.8 . .
C17 C18 H18B 109.8 . .
H18A C18 H18B 108.3 . .
C18 C19 C20 106.4(5) . .
C18 C19 H19A 110.5 . .
C20 C19 H19A 110.5 . .
C18 C19 H19B 110.5 . .
C20 C19 H19B 110.5 . .
H19A C19 H19B 108.6 . .
C19 C20 O6 109.5(5) . .
C19 C20 H20A 109.8 . .
O6 C20 H20A 109.8 . .
C19 C20 H20B 109.8 . .
O6 C20 H20B 109.8 . .
H20A C20 H20B 108.2 . .
O7 C21 C22 104.5(4) . .
O7 C21 H21A 110.9 . .
C22 C21 H21A 110.9 . .
O7 C21 H21B 110.9 . .
C22 C21 H21B 110.9 . .
H21A C21 H21B 108.9 . .
C23 C22 C21 102.8(4) . .
C23 C22 H22A 111.2 . .
C21 C22 H22A 111.2 . .
C23 C22 H22B 111.2 . .
C21 C22 H22B 111.2 . .
H22A C22 H22B 109.1 . .
C24 C23 C22 106.6(4) . .
C24 C23 H23A 110.4 . .
C22 C23 H23A 110.4 . .
C24 C23 H23B 110.4 . .
C22 C23 H23B 110.4 . .
H23A C23 H23B 108.6 . .
O7 C24 C23 108.0(4) . .
O7 C24 H24A 110.1 . .
C23 C24 H24A 110.1 . .
O7 C24 H24B 110.1 . .
C23 C24 H24B 110.1 . .
H24A C24 H24B 108.4 . .
O8 C25 C26 107.0(5) . .
O8 C25 H25A 110.3 . .
C26 C25 H25A 110.3 . .
O8 C25 H25B 110.3 . .
C26 C25 H25B 110.3 . .
H25A C25 H25B 108.6 . .
C27 C26 C25 106.4(5) . .
C27 C26 H26A 110.5 . .
C25 C26 H26A 110.5 . .
C27 C26 H26B 110.5 . .
C25 C26 H26B 110.5 . .
H26A C26 H26B 108.6 . .
C26 C27 C28 106.1(5) . .
C26 C27 H27A 110.5 . .
C28 C27 H27A 110.5 . .
C26 C27 H27B 110.5 . .
C28 C27 H27B 110.5 . .
H27A C27 H27B 108.7 . .
O8 C28 C27 105.9(5) . .
O8 C28 H28A 110.5 . .
C27 C28 H28A 110.5 . .
O8 C28 H28B 110.5 . .
C27 C28 H28B 110.5 . .
H28A C28 H28B 108.7 . .
C30 C29 O9 105.4(15) . .
C30 C29 H29A 110.7 . .
O9 C29 H29A 110.7 . .
C30 C29 H29B 110.7 . .
O9 C29 H29B 110.7 . .
H29A C29 H29B 108.8 . .
C29 C30 C31 116(2) . .
C29 C30 C32 81.3(13) . .
C31 C30 C32 42.6(7) . .
C29 C30 H30A 108.3 . .
C31 C30 H30A 108.3 . .
C32 C30 H30A 147.0 . .
C29 C30 H30B 108.3 . .
C31 C30 H30B 108.3 . .
C32 C30 H30B 98.7 . .
H30A C30 H30B 107.4 . .
C30 C31 C32 97.0(12) . .
C30 C31 H31A 112.4 . .
C32 C31 H31A 112.4 . .
C30 C31 H31B 112.4 . .
C32 C31 H31B 112.4 . .
H31A C31 H31B 109.9 . .
C31 C32 O9 108.7(12) . .
C31 C32 C30 40.5(8) . .
O9 C32 C30 77.8(9) . .
C31 C32 H32A 110.0 . .
O9 C32 H32A 110.0 . .
C30 C32 H32A 147.3 . .
C31 C32 H32B 110.0 . .
O9 C32 H32B 110.0 . .
C30 C32 H32B 97.7 . .
H32A C32 H32B 108.3 . .
F2 C33 F1 106.8(9) . .
F2 C33 F3 105.7(8) . .
F1 C33 F3 107.0(7) . .
F2 C33 S1 114.5(6) . .
F1 C33 S1 112.2(6) . .
F3 C33 S1 110.2(7) . .
F5 C34 F4 110.2(7) . .
F5 C34 F6 107.8(7) . .
F4 C34 F6 102.8(6) . .
F5 C34 S2 111.2(6) . .
F4 C34 S2 113.7(6) . .
F6 C34 S2 110.6(6) . .

loop_
_geom_bond_atom_site_label_1
_geom_bond_atom_site_label_2
_geom_bond_distance
_geom_bond_site_symmetry_2
Cl1 Mg2 2.5081(13) 3_455
Cl1 Mg1 2.5142(12) .
Cl2 Mg1 2.5099(12) .
Cl2 Mg3 2.5231(13) 4_645
Cl3 Mg2 2.4884(13) .
Cl3 Mg3 2.4980(13) 2_745
S1 O10 1.396(6) .
S1 O11 1.432(6) .
S1 N1 1.589(5) .
S1 C33 1.754(10) .
S2 O12 1.408(5) .
S2 O13 1.420(4) .
S2 N1 1.565(5) .
S2 C34 1.803(7) .
Mg1 O2 2.075(2) .
Mg1 O4 2.077(3) .
Mg1 O1 2.087(2) .
Mg1 O3 2.096(3) .
Mg1 Mg2 2.9303(14) 3_455
Mg1 Mg3 2.9513(15) 4_645
Mg2 O5 2.070(3) .
Mg2 O1 2.082(2) 3_545
Mg2 O2 2.094(2) 3_545
Mg2 O6 2.104(3) .
Mg2 Cl1 2.5082(13) 3_545
Mg2 Mg3 2.9264(15) 2_745
Mg2 Mg1 2.9303(14) 3_545
Mg3 O7 2.085(2) .
Mg3 O8 2.089(3) .
Mg3 O2 2.092(2) 4_655
Mg3 O1 2.093(2) 4_655
Mg3 Cl3 2.4981(13) 2_765
Mg3 Cl2 2.5230(13) 4_655
Mg3 Mg2 2.9264(15) 2_765
Mg3 Mg1 2.9513(15) 4_655
F1 C33 1.333(10) .
F2 C33 1.289(10) .
F3 C33 1.369(10) .
F4 C34 1.315(8) .
F5 C34 1.286(10) .
F6 C34 1.377(9) .
O1 C1 1.413(4) .
O1 Mg2 2.082(2) 3_455
O1 Mg3 2.093(2) 4_645
O2 C3 1.419(4) .
O2 Mg3 2.092(2) 4_645
O2 Mg2 2.094(2) 3_455
O3 C8 1.450(5) .
O3 C5 1.454(5) .
O4 C12 1.452(5) .
O4 C9 1.457(5) .
O5 C16 1.443(5) .
O5 C13 1.447(5) .
O6 C17 1.438(5) .
O6 C20 1.438(5) .
O7 C24 1.445(5) .
O7 C21 1.447(5) .
O8 C25 1.444(5) .
O8 C28 1.446(5) .
O9 C32 1.471(17) .
O9 C29 1.55(2) .
C1 C2 1.512(5) .
C1 H1A 0.9900 .
C1 H1B 0.9900 .
C2 H2A 0.9800 .
C2 H2B 0.9800 .
C2 H2C 0.9800 .
C3 C4 1.513(5) .
C3 H3A 0.9900 .
C3 H3B 0.9900 .
C4 H4A 0.9800 .
C4 H4B 0.9800 .
C4 H4C 0.9800 .
C5 C6 1.504(7) .
C5 H5A 0.9900 .
C5 H5B 0.9900 .
C6 C7 1.502(9) .
C6 H6A 0.9900 .
C6 H6B 0.9900 .
C7 C8 1.428(7) .
C7 H7A 0.9900 .
C7 H7B 0.9900 .
C8 H8A 0.9900 .
C8 H8B 0.9900 .
C9 C10 1.481(7) .
C9 H9A 0.9900 .
C9 H9B 0.9900 .
C10 C11 1.382(10) .
C10 H10A 0.9900 .
C10 H10B 0.9900 .
C11 C12 1.452(8) .
C11 H11A 0.9900 .
C11 H11B 0.9900 .
C12 H12A 0.9900 .
C12 H12B 0.9900 .
C13 C14 1.433(9) .
C13 H13A 0.9900 .
C13 H13B 0.9900 .
C14 C15 1.416(10) .
C14 H14A 0.9900 .
C14 H14B 0.9900 .
C15 C16 1.480(8) .
C15 H15A 0.9900 .
C15 H15B 0.9900 .
C16 H16A 0.9900 .
C16 H16B 0.9900 .
C17 C18 1.448(8) .
C17 H17A 0.9900 .
C17 H17B 0.9900 .
C18 C19 1.426(9) .
C18 H18A 0.9900 .
C18 H18B 0.9900 .
C19 C20 1.438(7) .
C19 H19A 0.9900 .
C19 H19B 0.9900 .
C20 H20A 0.9900 .
C20 H20B 0.9900 .
C21 C22 1.504(7) .
C21 H21A 0.9900 .
C21 H21B 0.9900 .
C22 C23 1.497(8) .
C22 H22A 0.9900 .
C22 H22B 0.9900 .
C23 C24 1.446(7) .
C23 H23A 0.9900 .
C23 H23B 0.9900 .
C24 H24A 0.9900 .
C24 H24B 0.9900 .
C25 C26 1.451(8) .
C25 H25A 0.9900 .
C25 H25B 0.9900 .
C26 C27 1.443(10) .
C26 H26A 0.9900 .
C26 H26B 0.9900 .
C27 C28 1.494(7) .
C27 H27A 0.9900 .
C27 H27B 0.9900 .
C28 H28A 0.9900 .
C28 H28B 0.9900 .
C29 C30 1.26(3) .
C29 H29A 0.9900 .
C29 H29B 0.9900 .
C30 C31 1.33(2) .
C30 C32 2.03(2) .
C30 H30A 0.9900 .
C30 H30B 0.9900 .
C31 C32 1.386(15) .
C31 H31A 0.9900 .
C31 H31B 0.9900 .
C32 H32A 0.9900 .
C32 H32B 0.9900 .

loop_
_geom_torsion_atom_site_label_1
_geom_torsion_atom_site_label_2
_geom_torsion_atom_site_label_3
_geom_torsion_atom_site_label_4
_geom_torsion
_geom_torsion_site_symmetry_1
O12 S2 N1 S1 153.3(4) .
O13 S2 N1 S1 16.3(6) .
C34 S2 N1 S1 -96.9(5) .
O10 S1 N1 S2 27.8(6) .
O11 S1 N1 S2 164.3(5) .
C33 S1 N1 S2 -86.6(5) .
Mg2 O1 C1 C2 -60.7(4) 3_455
Mg1 O1 C1 C2 67.1(4) .
Mg3 O1 C1 C2 -177.3(2) 4_645
Mg1 O2 C3 C4 63.9(4) .
Mg3 O2 C3 C4 -65.2(4) 4_645
Mg2 O2 C3 C4 -178.4(2) 3_455
C8 O3 C5 C6 22.1(5) .
Mg1 O3 C5 C6 -165.8(3) .
O3 C5 C6 C7 -28.7(6) .
C5 C6 C7 C8 24.7(7) .
C6 C7 C8 O3 -11.4(8) .
C5 O3 C8 C7 -6.9(7) .
Mg1 O3 C8 C7 -179.6(5) .
C12 O4 C9 C10 6.2(6) .
Mg1 O4 C9 C10 -177.5(4) .
O4 C9 C10 C11 -5.6(9) .
C9 C10 C11 C12 2.9(11) .
C9 O4 C12 C11 -4.5(7) .
Mg1 O4 C12 C11 178.8(6) .
C10 C11 C12 O4 0.9(11) .
C16 O5 C13 C14 -8.0(7) .
Mg2 O5 C13 C14 170.0(5) .
O5 C13 C14 C15 21.1(10) .
C13 C14 C15 C16 -25.9(11) .
C13 O5 C16 C15 -7.7(6) .
Mg2 O5 C16 C15 174.5(5) .
C14 C15 C16 O5 20.8(9) .
C20 O6 C17 C18 -5.7(8) .
Mg2 O6 C17 C18 163.7(6) .
O6 C17 C18 C19 7.6(11) .
C17 C18 C19 C20 -6.3(11) .
C18 C19 C20 O6 2.8(9) .
C17 O6 C20 C19 1.9(7) .
Mg2 O6 C20 C19 -166.6(4) .
C24 O7 C21 C22 -27.4(5) .
Mg3 O7 C21 C22 161.2(3) .
O7 C21 C22 C23 32.4(6) .
C21 C22 C23 C24 -25.9(8) .
C21 O7 C24 C23 11.1(7) .
Mg3 O7 C24 C23 -176.8(5) .
C22 C23 C24 O7 9.9(8) .
C28 O8 C25 C26 12.7(7) .
Mg3 O8 C25 C26 -157.0(5) .
O8 C25 C26 C27 -23.4(9) .
C25 C26 C27 C28 24.7(10) .
C25 O8 C28 C27 2.5(7) .
Mg3 O8 C28 C27 173.1(5) .
C26 C27 C28 O8 -16.9(9) .
C32 O9 C29 C30 -7(3) .
O9 C29 C30 C31 -20(4) .
O9 C29 C30 C32 5(2) .
C29 C30 C31 C32 39(3) .
C30 C31 C32 O9 -42(2) .
C29 O9 C32 C31 31(2) .
C29 O9 C32 C30 4.5(19) .
O10 S1 C33 F2 -52.9(9) .
O11 S1 C33 F2 -178.9(8) .
N1 S1 C33 F2 69.3(8) .
O10 S1 C33 F1 69.0(8) .
O11 S1 C33 F1 -57.0(7) .
N1 S1 C33 F1 -168.8(6) .
O10 S1 C33 F3 -171.8(6) .
O11 S1 C33 F3 62.2(7) .
N1 S1 C33 F3 -49.7(6) .
O12 S2 C34 F5 -60.8(7) .
O13 S2 C34 F5 63.7(7) .
N1 S2 C34 F5 -173.9(6) .
O12 S2 C34 F4 174.0(6) .
O13 S2 C34 F4 -61.4(7) .
N1 S2 C34 F4 61.0(7) .
O12 S2 C34 F6 58.9(7) .
O13 S2 C34 F6 -176.5(5) .
N1 S2 C34 F6 -54.1(6) .
